data_4309913
loop_
_publ_author_name
'Pavel Karen'
'Emmanuelle Suard'
'Fran\,cois Fauth'

_publ_contact_author_address
; Pavel Karen                             
  Department of Chemistry                 
  University of Oslo                      
  POBox 1033 Blindern                     
  N-0315 OSLO, Norway 
;
_publ_contact_author_email 'pavel.karen at kjemi.uio.no'
_publ_contact_author_fax '+ 4722855441'
_publ_contact_author_phone '+ 4722855590'
_publ_section_title
;
Crystal Structure of Stoichiometric YBa2Fe3O8
;
_journal_name_full 'Inorganic Chemistry'
_journal_page_first 8170
_journal_page_last 8172
_journal_paper_doi 10.1021/ic048746b
_journal_volume 44
_journal_year 2005
_chemical_formula_sum 'Ba2 Fe3 O8 Y'
_chemical_formula_weight 659.11
_chemical_name_systematic ' ?'
_space_group_IT_number 123
_symmetry_cell_setting tetragonal
_symmetry_space_group_name_Hall '-P 4 2'
_symmetry_space_group_name_H-M 'P 4/m m m'
_audit_author_name 'Pavel Karen'
_audit_creation_date 2005-04-23T16:53
_audit_creation_method 'from EXP file using GSAS2CIF'
_audit_update_record ' 2005-04-23T16:53  Initial CIF as created by GSAS2CIF'
_cell_angle_alpha 90.0
_cell_angle_beta 90.0
_cell_angle_gamma 90.0
_cell_formula_units_Z 1
_cell_length_a 3.917916(5)
_cell_length_b 3.917916
_cell_length_c 11.824436(22)
_cell_volume 181.5059(4)
_computing_structure_refinement GSAS
_pd_block_id 2005-04-23T16:53|YBFO8_phase1|Pavel_Karen||
_pd_phase_name YBa2Fe3O8
_pd_proc_ls_prof_R_factor 0.0271
_pd_proc_ls_prof_wR_factor 0.0417
_refine_ls_goodness_of_fit_all 1.92
_refine_ls_matrix_type full
_refine_ls_number_parameters 152
_refine_ls_number_restraints 0
_refine_ls_shift/su_max 0.04
_refine_ls_shift/su_mean 0.00
_cod_data_source_file ic048746bsi20050425_045928_ph1.cif
_cod_data_source_block YBFO8_phase_1
_cod_depositor_comments
;
The following automatic conversions were performed:
'_geom_angle_publ_flag' value 'N' changed to 'n' according to
'/home/saulius/struct/CIF-dictionaries/cif_core.dic' dictionary named
'cif_core.dic' version 2.4.1 from 2010-06-29 (419
times).

'_geom_bond_publ_flag' value 'N' changed to 'n' according to
'/home/saulius/struct/CIF-dictionaries/cif_core.dic' dictionary named
'cif_core.dic' version 2.4.1 from 2010-06-29 (104 times).

Automatic conversion script
Id: cif_fix_enum 1527 2010-12-29 10:47:43Z saulius 
;
_cod_original_cell_volume 181.5060(10)
_cod_original_formula_sum 'Ba2 Fe3 O8.00 Y'
_cod_database_code 4309913
_cod_database_fobs_code 4309913

loop_
_symmetry_equiv_pos_site_id
_symmetry_equiv_pos_as_xyz
1 +x,+y,+z
2 -y,+x,+z
3 -x,-y,+z
4 +y,-x,+z
5 -x,+y,+z
6 -y,-x,+z
7 +x,-y,+z
8 +y,+x,+z
-1 -x,-y,-z
-2 +y,-x,-z
-3 +x,+y,-z
-4 -y,+x,-z
-5 +x,-y,-z
-6 +y,+x,-z
-7 -x,+y,-z
-8 -y,-x,-z

loop_
_atom_site_type_symbol
_atom_site_label
_atom_site_fract_x
_atom_site_fract_y
_atom_site_fract_z
_atom_site_occupancy
_atom_site_thermal_displace_type
_atom_site_U_iso_or_equiv
_atom_site_symmetry_multiplicity
Y Y 0.0 0.0 0.0 1.0 Uiso 0.00225(19) 1
Ba Ba 0.0 0.0 0.33644(4) 1.0 Uiso 0.00380(8) 2
Fe Fe(1) 0.5 0.5 0.5 1.0 Uiso 0.00362(23) 1
Fe Fe(2) 0.5 0.5 0.15992(7) 1.0 Uiso 0.00229(14) 2
O O(1) 0.5 0.5 0.31558(14) 1.0 Uiso 0.00694(34) 2
O O(2) 0.0 0.5 0.11832(8) 1.0 Uiso 0.00656(23) 4
O O(3) 0.0 0.5 0.5 0.9849(19) Uiso 0.00120(29) 2
O O(4) 0.5 0.5 0.0 0.030(4) Uiso 0.00120(29) 1

loop_
_atom_type_symbol
_atom_type_number_in_cell
Y_ 1.0
Ba 2.0
Fe 3.0
O_ 8.0

loop_
_geom_angle_atom_site_label_1
_geom_angle_atom_site_label_2
_geom_angle_atom_site_label_3
_geom_angle
_geom_angle_site_symmetry_1
_geom_angle_site_symmetry_2
_geom_angle_site_symmetry_3
_geom_angle_publ_flag
Ba Y Ba 180.0 1_555 . -1_555 n
Ba Y O(2) 54.465(19) 1_555 . 1_545 n
Ba Y O(2) 54.465(19) 1_555 . 1_555 n
Ba Y O(2) 54.465(19) 1_555 . 2_555 n
Ba Y O(2) 54.465(19) 1_555 . 2_655 n
Ba Y O(2) 125.535(19) 1_555 . -1_555 n
Ba Y O(2) 125.535(19) 1_555 . -1_565 n
Ba Y O(2) 125.535(19) 1_555 . -2_455 n
Ba Y O(2) 125.535(19) 1_555 . -2_555 n
Ba Y O(2) 125.535(19) -1_555 . 1_545 n
Ba Y O(2) 125.535(19) -1_555 . 1_555 n
Ba Y O(2) 125.535(19) -1_555 . 2_555 n
Ba Y O(2) 125.535(19) -1_555 . 2_655 n
Ba Y O(2) 54.465(19) -1_555 . -1_555 n
Ba Y O(2) 54.465(19) -1_555 . -1_565 n
Ba Y O(2) 54.465(19) -1_555 . -2_455 n
Ba Y O(2) 54.465(19) -1_555 . -2_555 n
O(2) Y O(2) 108.93(4) 1_545 . 1_555 n
O(2) Y O(2) 70.258(19) 1_545 . 2_555 n
O(2) Y O(2) 70.258(19) 1_545 . 2_655 n
O(2) Y O(2) 71.07(4) 1_545 . -1_555 n
O(2) Y O(2) 180.0 1_545 . -1_565 n
O(2) Y O(2) 109.742(19) 1_545 . -2_455 n
O(2) Y O(2) 109.742(19) 1_545 . -2_555 n
O(2) Y O(2) 70.258(19) 1_555 . 2_555 n
O(2) Y O(2) 70.258(19) 1_555 . 2_655 n
O(2) Y O(2) 180.0 1_555 . -1_555 n
O(2) Y O(2) 71.07(4) 1_555 . -1_565 n
O(2) Y O(2) 109.742(19) 1_555 . -2_455 n
O(2) Y O(2) 109.742(19) 1_555 . -2_555 n
O(2) Y O(2) 108.93(4) 2_555 . 2_655 n
O(2) Y O(2) 109.742(19) 2_555 . -1_555 n
O(2) Y O(2) 109.742(19) 2_555 . -1_565 n
O(2) Y O(2) 71.07(4) 2_555 . -2_455 n
O(2) Y O(2) 180.0 2_555 . -2_555 n
O(2) Y O(2) 109.742(19) 2_655 . -1_555 n
O(2) Y O(2) 109.742(19) 2_655 . -1_565 n
O(2) Y O(2) 180.0 2_655 . -2_455 n
O(2) Y O(2) 71.07(4) 2_655 . -2_555 n
O(2) Y O(2) 108.93(4) -1_555 . -1_565 n
O(2) Y O(2) 70.258(19) -1_555 . -2_455 n
O(2) Y O(2) 70.258(19) -1_555 . -2_555 n
O(2) Y O(2) 70.258(19) -1_565 . -2_455 n
O(2) Y O(2) 70.258(19) -1_565 . -2_555 n
O(2) Y O(2) 108.93(4) -2_455 . -2_555 n
Y Ba Ba 90.0 1_555 . 1_455 n
Y Ba Ba 90.0 1_555 . 1_545 n
Y Ba Ba 90.0 1_555 . 1_565 n
Y Ba Ba 90.0 1_555 . 1_655 n
Y Ba Ba 179.9604 1_555 . -1_556 n
Y Ba Fe(1) 124.920(7) 1_555 . 1_445 n
Y Ba Fe(1) 124.920(7) 1_555 . 1_455 n
Y Ba Fe(1) 124.920(7) 1_555 . 1_545 n
Y Ba Fe(1) 124.920(7) 1_555 . 1_555 n
Y Ba Fe(2) 53.006(10) 1_555 . 1_445 n
Y Ba Fe(2) 53.006(10) 1_555 . 1_455 n
Y Ba Fe(2) 53.006(10) 1_555 . 1_545 n
Y Ba Fe(2) 53.006(10) 1_555 . 1_555 n
Y Ba O(1) 84.91(4) 1_555 . 1_445 n
Y Ba O(1) 84.91(4) 1_555 . 1_455 n
Y Ba O(1) 84.91(4) 1_555 . 1_545 n
Y Ba O(1) 84.91(4) 1_555 . 1_555 n
Y Ba O(3) 134.633(7) 1_555 . 1_545 n
Y Ba O(3) 134.633(7) 1_555 . 1_555 n
Y Ba O(3) 134.633(7) 1_555 . 2_555 n
Y Ba O(3) 134.633(7) 1_555 . 2_655 n
Ba Ba Ba 90.0 1_455 . 1_545 n
Ba Ba Ba 90.0 1_455 . 1_565 n
Ba Ba Ba 180.0 1_455 . 1_655 n
Ba Ba Ba 90.0 1_455 . -1_556 n
Ba Ba Fe(1) 54.5637(35) 1_455 . 1_445 n
Ba Ba Fe(1) 54.5637(35) 1_455 . 1_455 n
Ba Ba Fe(1) 125.4363(35) 1_455 . 1_545 n
Ba Ba Fe(1) 125.4363(35) 1_455 . 1_555 n
Ba Ba Fe(2) 55.614(5) 1_455 . 1_445 n
Ba Ba Fe(2) 55.614(5) 1_455 . 1_455 n
Ba Ba Fe(2) 124.386(5) 1_455 . 1_545 n
Ba Ba Fe(2) 124.386(5) 1_455 . 1_555 n
Ba Ba O(1) 45.2253(33) 1_455 . 1_445 n
Ba Ba O(1) 45.2253(33) 1_455 . 1_455 n
Ba Ba O(1) 134.7747(33) 1_455 . 1_545 n
Ba Ba O(1) 134.7747(33) 1_455 . 1_555 n
Ba Ba O(3) 90.0 1_455 . 1_545 n
Ba Ba O(3) 90.0 1_455 . 1_555 n
Ba Ba O(3) 44.633(7) 1_455 . 2_555 n
Ba Ba O(3) 135.367(7) 1_455 . 2_655 n
Ba Ba Ba 180.0 1_545 . 1_565 n
Ba Ba Ba 90.0 1_545 . 1_655 n
Ba Ba Ba 90.0 1_545 . -1_556 n
Ba Ba Fe(1) 54.5637(35) 1_545 . 1_445 n
Ba Ba Fe(1) 125.4363(35) 1_545 . 1_455 n
Ba Ba Fe(1) 54.5637(35) 1_545 . 1_545 n
Ba Ba Fe(1) 125.4363(35) 1_545 . 1_555 n
Ba Ba Fe(2) 55.614(5) 1_545 . 1_445 n
Ba Ba Fe(2) 124.386(5) 1_545 . 1_455 n
Ba Ba Fe(2) 55.614(5) 1_545 . 1_545 n
Ba Ba Fe(2) 124.386(5) 1_545 . 1_555 n
Ba Ba O(1) 45.2253(33) 1_545 . 1_445 n
Ba Ba O(1) 134.7747(33) 1_545 . 1_455 n
Ba Ba O(1) 45.2253(33) 1_545 . 1_545 n
Ba Ba O(1) 134.7747(33) 1_545 . 1_555 n
Ba Ba O(3) 44.633(7) 1_545 . 1_545 n
Ba Ba O(3) 135.367(7) 1_545 . 1_555 n
Ba Ba O(3) 90.0 1_545 . 2_555 n
Ba Ba O(3) 90.0 1_545 . 2_655 n
Ba Ba Ba 90.0 1_565 . 1_655 n
Ba Ba Ba 90.0 1_565 . -1_556 n
Ba Ba Fe(1) 125.4363(35) 1_565 . 1_445 n
Ba Ba Fe(1) 54.5637(35) 1_565 . 1_455 n
Ba Ba Fe(1) 125.4363(35) 1_565 . 1_545 n
Ba Ba Fe(1) 54.5637(35) 1_565 . 1_555 n
Ba Ba Fe(2) 124.386(5) 1_565 . 1_445 n
Ba Ba Fe(2) 55.614(5) 1_565 . 1_455 n
Ba Ba Fe(2) 124.386(5) 1_565 . 1_545 n
Ba Ba Fe(2) 55.614(5) 1_565 . 1_555 n
Ba Ba O(1) 134.7747(33) 1_565 . 1_445 n
Ba Ba O(1) 45.2253(33) 1_565 . 1_455 n
Ba Ba O(1) 134.7747(33) 1_565 . 1_545 n
Ba Ba O(1) 45.2253(33) 1_565 . 1_555 n
Ba Ba O(3) 135.367(7) 1_565 . 1_545 n
Ba Ba O(3) 44.633(7) 1_565 . 1_555 n
Ba Ba O(3) 90.0 1_565 . 2_555 n
Ba Ba O(3) 90.0 1_565 . 2_655 n
Ba Ba Ba 90.0 1_655 . -1_556 n
Ba Ba Fe(1) 125.4363(35) 1_655 . 1_445 n
Ba Ba Fe(1) 125.4363(35) 1_655 . 1_455 n
Ba Ba Fe(1) 54.5637(35) 1_655 . 1_545 n
Ba Ba Fe(1) 54.5637(35) 1_655 . 1_555 n
Ba Ba Fe(2) 124.386(5) 1_655 . 1_445 n
Ba Ba Fe(2) 124.386(5) 1_655 . 1_455 n
Ba Ba Fe(2) 55.614(5) 1_655 . 1_545 n
Ba Ba Fe(2) 55.614(5) 1_655 . 1_555 n
Ba Ba O(1) 134.7747(33) 1_655 . 1_445 n
Ba Ba O(1) 134.7747(33) 1_655 . 1_455 n
Ba Ba O(1) 45.2253(33) 1_655 . 1_545 n
Ba Ba O(1) 45.2253(33) 1_655 . 1_555 n
Ba Ba O(3) 90.0 1_655 . 1_545 n
Ba Ba O(3) 90.0 1_655 . 1_555 n
Ba Ba O(3) 135.367(7) 1_655 . 2_555 n
Ba Ba O(3) 44.633(7) 1_655 . 2_655 n
Ba Ba Fe(1) 55.081(7) -1_556 . 1_445 n
Ba Ba Fe(1) 55.081(7) -1_556 . 1_455 n
Ba Ba Fe(1) 55.081(7) -1_556 . 1_545 n
Ba Ba Fe(1) 55.081(7) -1_556 . 1_555 n
Ba Ba Fe(2) 126.994(10) -1_556 . 1_445 n
Ba Ba Fe(2) 126.994(10) -1_556 . 1_455 n
Ba Ba Fe(2) 126.994(10) -1_556 . 1_545 n
Ba Ba Fe(2) 126.994(10) -1_556 . 1_555 n
Ba Ba O(1) 95.09(4) -1_556 . 1_445 n
Ba Ba O(1) 95.09(4) -1_556 . 1_455 n
Ba Ba O(1) 95.09(4) -1_556 . 1_545 n
Ba Ba O(1) 95.09(4) -1_556 . 1_555 n
Ba Ba O(3) 45.367(7) -1_556 . 1_545 n
Ba Ba O(3) 45.367(7) -1_556 . 1_555 n
Ba Ba O(3) 45.367(7) -1_556 . 2_555 n
Ba Ba O(3) 45.367(7) -1_556 . 2_655 n
Fe(1) Ba Fe(1) 70.872(7) 1_445 . 1_455 n
Fe(1) Ba Fe(1) 70.872(7) 1_445 . 1_545 n
Fe(1) Ba Fe(1) 110.161(14) 1_445 . 1_555 n
Fe(1) Ba Fe(2) 71.914(11) 1_445 . 1_445 n
Fe(1) Ba Fe(2) 110.148(5) 1_445 . 1_455 n
Fe(1) Ba Fe(2) 110.148(5) 1_445 . 1_545 n
Fe(1) Ba Fe(2) 177.925(14) 1_445 . 1_555 n
Fe(1) Ba O(1) 40.008(35) 1_445 . 1_445 n
Fe(1) Ba O(1) 92.910(21) 1_445 . 1_455 n
Fe(1) Ba O(1) 92.910(21) 1_445 . 1_545 n
Fe(1) Ba O(1) 150.17(4) 1_445 . 1_555 n
Fe(1) Ba O(3) 35.4363(35) 1_445 . 1_545 n
Fe(1) Ba O(3) 90.597(12) 1_445 . 1_555 n
Fe(1) Ba O(3) 35.4363(35) 1_445 . 2_555 n
Fe(1) Ba O(3) 90.597(12) 1_445 . 2_655 n
Fe(1) Ba Fe(1) 110.161(14) 1_455 . 1_545 n
Fe(1) Ba Fe(1) 70.872(7) 1_455 . 1_555 n
Fe(1) Ba Fe(2) 110.148(5) 1_455 . 1_445 n
Fe(1) Ba Fe(2) 71.914(11) 1_455 . 1_455 n
Fe(1) Ba Fe(2) 177.925(14) 1_455 . 1_545 n
Fe(1) Ba Fe(2) 110.148(5) 1_455 . 1_555 n
Fe(1) Ba O(1) 92.910(21) 1_455 . 1_445 n
Fe(1) Ba O(1) 40.008(35) 1_455 . 1_455 n
Fe(1) Ba O(1) 150.17(4) 1_455 . 1_545 n
Fe(1) Ba O(1) 92.910(21) 1_455 . 1_555 n
Fe(1) Ba O(3) 90.597(12) 1_455 . 1_545 n
Fe(1) Ba O(3) 35.4363(35) 1_455 . 1_555 n
Fe(1) Ba O(3) 35.4363(35) 1_455 . 2_555 n
Fe(1) Ba O(3) 90.597(12) 1_455 . 2_655 n
Fe(1) Ba Fe(1) 70.872(7) 1_545 . 1_555 n
Fe(1) Ba Fe(2) 110.148(5) 1_545 . 1_445 n
Fe(1) Ba Fe(2) 177.925(14) 1_545 . 1_455 n
Fe(1) Ba Fe(2) 71.914(11) 1_545 . 1_545 n
Fe(1) Ba Fe(2) 110.148(5) 1_545 . 1_555 n
Fe(1) Ba O(1) 92.910(21) 1_545 . 1_445 n
Fe(1) Ba O(1) 150.17(4) 1_545 . 1_455 n
Fe(1) Ba O(1) 40.008(35) 1_545 . 1_545 n
Fe(1) Ba O(1) 92.910(21) 1_545 . 1_555 n
Fe(1) Ba O(3) 35.4363(35) 1_545 . 1_545 n
Fe(1) Ba O(3) 90.597(12) 1_545 . 1_555 n
Fe(1) Ba O(3) 90.597(12) 1_545 . 2_555 n
Fe(1) Ba O(3) 35.4363(35) 1_545 . 2_655 n
Fe(1) Ba Fe(2) 177.925(14) 1_555 . 1_445 n
Fe(1) Ba Fe(2) 110.148(5) 1_555 . 1_455 n
Fe(1) Ba Fe(2) 110.148(5) 1_555 . 1_545 n
Fe(1) Ba Fe(2) 71.914(11) 1_555 . 1_555 n
Fe(1) Ba O(1) 150.17(4) 1_555 . 1_445 n
Fe(1) Ba O(1) 92.910(21) 1_555 . 1_455 n
Fe(1) Ba O(1) 92.910(21) 1_555 . 1_545 n
Fe(1) Ba O(1) 40.008(35) 1_555 . 1_555 n
Fe(1) Ba O(3) 90.597(12) 1_555 . 1_545 n
Fe(1) Ba O(3) 35.4363(35) 1_555 . 1_555 n
Fe(1) Ba O(3) 90.597(12) 1_555 . 2_555 n
Fe(1) Ba O(3) 35.4363(35) 1_555 . 2_655 n
Fe(2) Ba Fe(2) 68.772(11) 1_445 . 1_455 n
Fe(2) Ba Fe(2) 68.772(11) 1_445 . 1_545 n
Fe(2) Ba Fe(2) 106.012(21) 1_445 . 1_555 n
Fe(2) Ba O(1) 31.91(4) 1_445 . 1_445 n
Fe(2) Ba O(1) 86.941(22) 1_445 . 1_455 n
Fe(2) Ba O(1) 86.941(22) 1_445 . 1_545 n
Fe(2) Ba O(1) 137.92(4) 1_445 . 1_555 n
Fe(2) Ba O(3) 91.196(9) 1_445 . 1_545 n
Fe(2) Ba O(3) 145.553(5) 1_445 . 1_555 n
Fe(2) Ba O(3) 91.196(9) 1_445 . 2_555 n
Fe(2) Ba O(3) 145.553(5) 1_445 . 2_655 n
Fe(2) Ba Fe(2) 106.012(21) 1_455 . 1_545 n
Fe(2) Ba Fe(2) 68.772(11) 1_455 . 1_555 n
Fe(2) Ba O(1) 86.941(22) 1_455 . 1_445 n
Fe(2) Ba O(1) 31.91(4) 1_455 . 1_455 n
Fe(2) Ba O(1) 137.92(4) 1_455 . 1_545 n
Fe(2) Ba O(1) 86.941(22) 1_455 . 1_555 n
Fe(2) Ba O(3) 145.553(5) 1_455 . 1_545 n
Fe(2) Ba O(3) 91.196(9) 1_455 . 1_555 n
Fe(2) Ba O(3) 91.196(9) 1_455 . 2_555 n
Fe(2) Ba O(3) 145.553(5) 1_455 . 2_655 n
Fe(2) Ba Fe(2) 68.772(11) 1_545 . 1_555 n
Fe(2) Ba O(1) 86.941(22) 1_545 . 1_445 n
Fe(2) Ba O(1) 137.92(4) 1_545 . 1_455 n
Fe(2) Ba O(1) 31.91(4) 1_545 . 1_545 n
Fe(2) Ba O(1) 86.941(22) 1_545 . 1_555 n
Fe(2) Ba O(3) 91.196(9) 1_545 . 1_545 n
Fe(2) Ba O(3) 145.553(5) 1_545 . 1_555 n
Fe(2) Ba O(3) 145.553(5) 1_545 . 2_555 n
Fe(2) Ba O(3) 91.196(9) 1_545 . 2_655 n
Fe(2) Ba O(1) 137.92(4) 1_555 . 1_445 n
Fe(2) Ba O(1) 86.941(22) 1_555 . 1_455 n
Fe(2) Ba O(1) 86.941(22) 1_555 . 1_545 n
Fe(2) Ba O(1) 31.91(4) 1_555 . 1_555 n
Fe(2) Ba O(3) 145.553(5) 1_555 . 1_545 n
Fe(2) Ba O(3) 91.196(9) 1_555 . 1_555 n
Fe(2) Ba O(3) 145.553(5) 1_555 . 2_555 n
Fe(2) Ba O(3) 91.196(9) 1_555 . 2_655 n
O(1) Ba O(1) 89.549(7) 1_445 . 1_455 n
O(1) Ba O(1) 89.549(7) 1_445 . 1_545 n
O(1) Ba O(1) 169.82(7) 1_445 . 1_555 n
O(1) Ba O(3) 63.966(29) 1_445 . 1_545 n
O(1) Ba O(3) 124.299(31) 1_445 . 1_555 n
O(1) Ba O(3) 63.966(29) 1_445 . 2_555 n
O(1) Ba O(3) 124.299(31) 1_445 . 2_655 n
O(1) Ba O(1) 169.82(7) 1_455 . 1_545 n
O(1) Ba O(1) 89.549(7) 1_455 . 1_555 n
O(1) Ba O(3) 124.299(31) 1_455 . 1_545 n
O(1) Ba O(3) 63.966(29) 1_455 . 1_555 n
O(1) Ba O(3) 63.966(29) 1_455 . 2_555 n
O(1) Ba O(3) 124.299(31) 1_455 . 2_655 n
O(1) Ba O(1) 89.549(7) 1_545 . 1_555 n
O(1) Ba O(3) 63.966(29) 1_545 . 1_545 n
O(1) Ba O(3) 124.299(31) 1_545 . 1_555 n
O(1) Ba O(3) 124.299(31) 1_545 . 2_555 n
O(1) Ba O(3) 63.966(29) 1_545 . 2_655 n
O(1) Ba O(3) 124.299(31) 1_555 . 1_545 n
O(1) Ba O(3) 63.966(29) 1_555 . 1_555 n
O(1) Ba O(3) 124.299(31) 1_555 . 2_555 n
O(1) Ba O(3) 63.966(29) 1_555 . 2_655 n
O(3) Ba O(3) 90.733(15) 1_545 . 1_555 n
O(3) Ba O(3) 60.422(9) 1_545 . 2_555 n
O(3) Ba O(3) 60.422(9) 1_545 . 2_655 n
O(3) Ba O(3) 60.422(9) 1_555 . 2_555 n
O(3) Ba O(3) 60.422(9) 1_555 . 2_655 n
O(3) Ba O(3) 90.733(15) 2_555 . 2_655 n
Ba Fe(1) Ba 70.872(7) 1_555 . 1_565 n
Ba Fe(1) Ba 70.872(7) 1_555 . 1_655 n
Ba Fe(1) Ba 110.161(14) 1_555 . 1_665 n
Ba Fe(1) Ba 69.839(14) 1_555 . -1_556 n
Ba Fe(1) Ba 109.128(7) 1_555 . -1_566 n
Ba Fe(1) Ba 109.128(7) 1_555 . -1_656 n
Ba Fe(1) Ba 179.9604 1_555 . -1_666 n
Ba Fe(1) O(3) 54.5637(35) 1_555 . 1_555 n
Ba Fe(1) O(3) 125.4363(35) 1_555 . 1_655 n
Ba Fe(1) O(3) 54.5637(35) 1_555 . 2_655 n
Ba Fe(1) O(3) 125.4363(35) 1_555 . 2_665 n
Ba Fe(1) Ba 110.161(14) 1_565 . 1_655 n
Ba Fe(1) Ba 70.872(7) 1_565 . 1_665 n
Ba Fe(1) Ba 109.128(7) 1_565 . -1_556 n
Ba Fe(1) Ba 69.839(14) 1_565 . -1_566 n
Ba Fe(1) Ba 180.0 1_565 . -1_656 n
Ba Fe(1) Ba 109.128(7) 1_565 . -1_666 n
Ba Fe(1) O(3) 54.5637(35) 1_565 . 1_555 n
Ba Fe(1) O(3) 125.4363(35) 1_565 . 1_655 n
Ba Fe(1) O(3) 125.4363(35) 1_565 . 2_655 n
Ba Fe(1) O(3) 54.5637(35) 1_565 . 2_665 n
Ba Fe(1) Ba 70.872(7) 1_655 . 1_665 n
Ba Fe(1) Ba 109.128(7) 1_655 . -1_556 n
Ba Fe(1) Ba 180.0 1_655 . -1_566 n
Ba Fe(1) Ba 69.839(14) 1_655 . -1_656 n
Ba Fe(1) Ba 109.128(7) 1_655 . -1_666 n
Ba Fe(1) O(3) 125.4363(35) 1_655 . 1_555 n
Ba Fe(1) O(3) 54.5637(35) 1_655 . 1_655 n
Ba Fe(1) O(3) 54.5637(35) 1_655 . 2_655 n
Ba Fe(1) O(3) 125.4363(35) 1_655 . 2_665 n
Ba Fe(1) Ba 180.0 1_665 . -1_556 n
Ba Fe(1) Ba 109.128(7) 1_665 . -1_566 n
Ba Fe(1) Ba 109.128(7) 1_665 . -1_656 n
Ba Fe(1) Ba 69.839(14) 1_665 . -1_666 n
Ba Fe(1) O(3) 125.4363(35) 1_665 . 1_555 n
Ba Fe(1) O(3) 54.5637(35) 1_665 . 1_655 n
Ba Fe(1) O(3) 125.4363(35) 1_665 . 2_655 n
Ba Fe(1) O(3) 54.5637(35) 1_665 . 2_665 n
Ba Fe(1) Ba 70.872(7) -1_556 . -1_566 n
Ba Fe(1) Ba 70.872(7) -1_556 . -1_656 n
Ba Fe(1) Ba 110.161(14) -1_556 . -1_666 n
Ba Fe(1) O(3) 54.5637(35) -1_556 . 1_555 n
Ba Fe(1) O(3) 125.4363(35) -1_556 . 1_655 n
Ba Fe(1) O(3) 54.5637(35) -1_556 . 2_655 n
Ba Fe(1) O(3) 125.4363(35) -1_556 . 2_665 n
Ba Fe(1) Ba 110.161(14) -1_566 . -1_656 n
Ba Fe(1) Ba 70.872(7) -1_566 . -1_666 n
Ba Fe(1) O(3) 54.5637(35) -1_566 . 1_555 n
Ba Fe(1) O(3) 125.4363(35) -1_566 . 1_655 n
Ba Fe(1) O(3) 125.4363(35) -1_566 . 2_655 n
Ba Fe(1) O(3) 54.5637(35) -1_566 . 2_665 n
Ba Fe(1) Ba 70.872(7) -1_656 . -1_666 n
Ba Fe(1) O(3) 125.4363(35) -1_656 . 1_555 n
Ba Fe(1) O(3) 54.5637(35) -1_656 . 1_655 n
Ba Fe(1) O(3) 54.5637(35) -1_656 . 2_655 n
Ba Fe(1) O(3) 125.4363(35) -1_656 . 2_665 n
Ba Fe(1) O(3) 125.4362(35) -1_666 . 1_555 n
Ba Fe(1) O(3) 54.5637(35) -1_666 . 1_655 n
Ba Fe(1) O(3) 125.4362(35) -1_666 . 2_655 n
Ba Fe(1) O(3) 54.5637(35) -1_666 . 2_665 n
O(3) Fe(1) O(3) 180.0 1_555 . 1_655 n
O(3) Fe(1) O(3) 90.0 1_555 . 2_655 n
O(3) Fe(1) O(3) 90.0 1_555 . 2_665 n
O(3) Fe(1) O(3) 90.0 1_655 . 2_655 n
O(3) Fe(1) O(3) 90.0 1_655 . 2_665 n
O(3) Fe(1) O(3) 180.0 2_655 . 2_665 n
Ba Fe(2) Ba 68.772(11) 1_555 . 1_565 n
Ba Fe(2) Ba 68.772(11) 1_555 . 1_655 n
Ba Fe(2) Ba 106.012(21) 1_555 . 1_665 n
Ba Fe(2) O(1) 53.006(10) 1_555 . 1_555 n
Ba Fe(2) O(2) 66.345(26) 1_555 . 1_555 n
Ba Fe(2) O(2) 133.971(24) 1_555 . 1_655 n
Ba Fe(2) O(2) 66.345(26) 1_555 . 2_655 n
Ba Fe(2) O(2) 133.971(24) 1_555 . 2_665 n
Ba Fe(2) O(4) 126.994(10) 1_555 . 1_555 n
Ba Fe(2) Ba 106.012(21) 1_565 . 1_655 n
Ba Fe(2) Ba 68.772(11) 1_565 . 1_665 n
Ba Fe(2) O(1) 53.006(10) 1_565 . 1_555 n
Ba Fe(2) O(2) 66.345(26) 1_565 . 1_555 n
Ba Fe(2) O(2) 133.971(24) 1_565 . 1_655 n
Ba Fe(2) O(2) 133.971(24) 1_565 . 2_655 n
Ba Fe(2) O(2) 66.345(26) 1_565 . 2_665 n
Ba Fe(2) O(4) 126.994(10) 1_565 . 1_555 n
Ba Fe(2) Ba 68.772(11) 1_655 . 1_665 n
Ba Fe(2) O(1) 53.006(10) 1_655 . 1_555 n
Ba Fe(2) O(2) 133.971(24) 1_655 . 1_555 n
Ba Fe(2) O(2) 66.345(26) 1_655 . 1_655 n
Ba Fe(2) O(2) 66.345(26) 1_655 . 2_655 n
Ba Fe(2) O(2) 133.971(24) 1_655 . 2_665 n
Ba Fe(2) O(4) 126.994(10) 1_655 . 1_555 n
Ba Fe(2) O(1) 53.006(10) 1_665 . 1_555 n
Ba Fe(2) O(2) 133.971(24) 1_665 . 1_555 n
Ba Fe(2) O(2) 66.345(26) 1_665 . 1_655 n
Ba Fe(2) O(2) 133.971(24) 1_665 . 2_655 n
Ba Fe(2) O(2) 66.345(26) 1_665 . 2_665 n
Ba Fe(2) O(4) 126.994(10) 1_665 . 1_555 n
O(1) Fe(2) O(2) 104.09(4) 1_555 . 1_555 n
O(1) Fe(2) O(2) 104.09(4) 1_555 . 1_655 n
O(1) Fe(2) O(2) 104.09(4) 1_555 . 2_655 n
O(1) Fe(2) O(2) 104.09(4) 1_555 . 2_665 n
O(1) Fe(2) O(4) 180.0 1_555 . 1_555 n
O(2) Fe(2) O(2) 151.81(7) 1_555 . 1_655 n
O(2) Fe(2) O(2) 86.600(17) 1_555 . 2_655 n
O(2) Fe(2) O(2) 86.600(17) 1_555 . 2_665 n
O(2) Fe(2) O(4) 75.90(4) 1_555 . 1_555 n
O(2) Fe(2) O(2) 86.600(17) 1_655 . 2_655 n
O(2) Fe(2) O(2) 86.600(17) 1_655 . 2_665 n
O(2) Fe(2) O(4) 75.90(4) 1_655 . 1_555 n
O(2) Fe(2) O(2) 151.81(7) 2_655 . 2_665 n
O(2) Fe(2) O(4) 75.90(4) 2_655 . 1_555 n
O(2) Fe(2) O(4) 75.90(4) 2_665 . 1_555 n
Ba O(1) Ba 89.549(7) 1_555 . 1_565 n
Ba O(1) Ba 89.549(7) 1_555 . 1_655 n
Ba O(1) Ba 169.82(7) 1_555 . 1_665 n
Ba O(1) Fe(2) 95.09(4) 1_555 . 1_555 n
Ba O(1) Ba 169.82(7) 1_565 . 1_655 n
Ba O(1) Ba 89.549(7) 1_565 . 1_665 n
Ba O(1) Fe(2) 95.09(4) 1_565 . 1_555 n
Ba O(1) Ba 89.549(7) 1_655 . 1_665 n
Ba O(1) Fe(2) 95.09(4) 1_655 . 1_555 n
Ba O(1) Fe(2) 95.09(4) 1_665 . 1_555 n
Y O(2) Y 108.93(4) 1_555 . 1_565 n
Y O(2) Fe(2) 98.137(18) 1_555 . 1_455 n
Y O(2) Fe(2) 98.137(18) 1_555 . 1_555 n
Y O(2) Fe(2) 98.137(18) 1_565 . 1_455 n
Y O(2) Fe(2) 98.137(18) 1_565 . 1_555 n
Fe(2) O(2) Fe(2) 151.81(7) 1_455 . 1_555 n
Ba O(3) Ba 90.733(15) 1_555 . 1_565 n
Ba O(3) Ba 89.267(15) 1_555 . -1_556 n
Ba O(3) Ba 180.0 1_555 . -1_566 n
Ba O(3) Fe(1) 90.0 1_555 . 1_455 n
Ba O(3) Fe(1) 90.0 1_555 . 1_555 n
Ba O(3) Ba 180.0 1_565 . -1_556 n
Ba O(3) Ba 89.267(15) 1_565 . -1_566 n
Ba O(3) Fe(1) 90.0 1_565 . 1_455 n
Ba O(3) Fe(1) 90.0 1_565 . 1_555 n
Ba O(3) Ba 90.733(15) -1_556 . -1_566 n
Ba O(3) Fe(1) 90.0 -1_556 . 1_455 n
Ba O(3) Fe(1) 90.0 -1_556 . 1_555 n
Ba O(3) Fe(1) 90.0 -1_566 . 1_455 n
Ba O(3) Fe(1) 90.0 -1_566 . 1_555 n
Fe(1) O(3) Fe(1) 180.0 1_455 . 1_555 n
Fe(2) O(4) Fe(2) 180.0 1_555 . -1_665 n

loop_
_geom_bond_atom_site_label_1
_geom_bond_atom_site_label_2
_geom_bond_distance
_geom_bond_site_symmetry_1
_geom_bond_site_symmetry_2
_geom_bond_publ_flag
Y Y 3.91792 . 1_455 n
Y Y 3.91792 . 1_545 n
Y Y 3.91792 . 1_565 n
Y Y 3.91792 . 1_655 n
Y Ba 3.9782(5) . 1_555 n
Y Ba 3.9782(5) . -1_555 n
Y Fe(2) 3.3542(4) . 1_445 n
Y Fe(2) 3.3542(4) . 1_455 n
Y Fe(2) 3.3542(4) . 1_545 n
Y Fe(2) 3.3542(4) . 1_555 n
Y Fe(2) 3.3542(4) . -1_555 n
Y Fe(2) 3.3542(4) . -1_565 n
Y Fe(2) 3.3542(4) . -1_655 n
Y Fe(2) 3.3542(4) . -1_665 n
Y O(2) 2.4073(6) . 1_545 n
Y O(2) 2.4073(6) . 1_555 n
Y O(2) 2.4073(6) . 2_555 n
Y O(2) 2.4073(6) . 2_655 n
Y O(2) 2.4073(6) . -1_555 n
Y O(2) 2.4073(6) . -1_565 n
Y O(2) 2.4073(6) . -2_455 n
Y O(2) 2.4073(6) . -2_555 n
Y O(4) 2.77039 . 1_445 n
Y O(4) 2.77039 . 1_455 n
Y O(4) 2.77039 . 1_545 n
Y O(4) 2.77039 . 1_555 n
Ba Y 3.9782(5) . 1_555 n
Ba Ba 3.91792 . 1_455 n
Ba Ba 3.91792 . 1_545 n
Ba Ba 3.91792 . 1_565 n
Ba Ba 3.91792 . 1_655 n
Ba Ba 3.8681(10) . -1_556 n
Ba Fe(1) 3.37870(29) . 1_445 n
Ba Fe(1) 3.37870(29) . 1_455 n
Ba Fe(1) 3.37870(29) . 1_545 n
Ba Fe(1) 3.37870(29) . 1_555 n
Ba Fe(2) 3.4686(5) . 1_445 n
Ba Fe(2) 3.4686(5) . 1_455 n
Ba Fe(2) 3.4686(5) . 1_545 n
Ba Fe(2) 3.4686(5) . 1_555 n
Ba O(1) 2.78134(16) . 1_445 n
Ba O(1) 2.78134(16) . 1_455 n
Ba O(1) 2.78134(16) . 1_545 n
Ba O(1) 2.78134(16) . 1_555 n
Ba O(2) 3.2387(9) . 1_545 n
Ba O(2) 3.2387(9) . 1_555 n
Ba O(2) 3.2387(9) . 2_555 n
Ba O(2) 3.2387(9) . 2_655 n
Ba O(3) 2.75283(35) . 1_545 n
Ba O(3) 2.75283(35) . 1_555 n
Ba O(3) 2.75283(35) . 2_555 n
Ba O(3) 2.75283(35) . 2_655 n
Fe(1) Ba 3.37870(29) . 1_555 n
Fe(1) Ba 3.37870(29) . 1_565 n
Fe(1) Ba 3.37870(29) . 1_655 n
Fe(1) Ba 3.37870(29) . 1_665 n
Fe(1) Ba 3.37870(29) . -1_556 n
Fe(1) Ba 3.37870(29) . -1_566 n
Fe(1) Ba 3.37870(29) . -1_656 n
Fe(1) Ba 3.37870(29) . -1_666 n
Fe(1) O(1) 2.1807(16) . 1_555 n
Fe(1) O(1) 2.1807(16) . -1_666 n
Fe(1) O(3) 1.95896 . 1_555 n
Fe(1) O(3) 1.95896 . 1_655 n
Fe(1) O(3) 1.95896 . 2_655 n
Fe(1) O(3) 1.95896 . 2_665 n
Fe(2) Y 3.3542(4) . 1_555 n
Fe(2) Y 3.3542(4) . 1_565 n
Fe(2) Y 3.3542(4) . 1_655 n
Fe(2) Y 3.3542(4) . 1_665 n
Fe(2) Ba 3.4686(5) . 1_555 n
Fe(2) Ba 3.4686(5) . 1_565 n
Fe(2) Ba 3.4686(5) . 1_655 n
Fe(2) Ba 3.4686(5) . 1_665 n
Fe(2) O(1) 1.8405(19) . 1_555 n
Fe(2) O(2) 2.01977(32) . 1_555 n
Fe(2) O(2) 2.01977(32) . 1_655 n
Fe(2) O(2) 2.01977(32) . 2_655 n
Fe(2) O(2) 2.01977(32) . 2_665 n
Fe(2) O(4) 1.8910(8) . 1_555 n
O(1) Ba 2.78134(16) . 1_555 n
O(1) Ba 2.78134(16) . 1_565 n
O(1) Ba 2.78134(16) . 1_655 n
O(1) Ba 2.78134(16) . 1_665 n
O(1) Fe(1) 2.1807(16) . 1_555 n
O(1) Fe(2) 1.8405(19) . 1_555 n
O(2) Y 2.4073(6) . 1_555 n
O(2) Y 2.4073(6) . 1_565 n
O(2) Ba 3.2387(9) . 1_555 n
O(2) Ba 3.2387(9) . 1_565 n
O(2) Fe(2) 2.01977(32) . 1_455 n
O(2) Fe(2) 2.01977(32) . 1_555 n
O(3) Ba 2.75283(35) . 1_555 n
O(3) Ba 2.75283(35) . 1_565 n
O(3) Ba 2.75283(35) . -1_556 n
O(3) Ba 2.75283(35) . -1_566 n
O(3) Fe(1) 1.95896 . 1_455 n
O(3) Fe(1) 1.95896 . 1_555 n
O(4) Y 2.77039 . 1_555 n
O(4) Y 2.77039 . 1_565 n
O(4) Y 2.77039 . 1_655 n
O(4) Y 2.77039 . 1_665 n
O(4) Fe(2) 1.8910(8) . 1_555 n
O(4) Fe(2) 1.8910(8) . -1_665 n

loop_
_pd_block_diffractogram_id
2005-04-23T16:53|YBFO8_H_01|Pavel_Karen|ID31
2005-04-23T16:53|YBFO8_H_02|Pavel_Karen|D2B
2005-04-23T16:53|YBFO8_H_03|Pavel_Karen|D2B
